data_2019434
loop_
_publ_author_name
'Vishnupriya, R.'
'Suresh, J.'
'Maharani, S.'
'Kumar, R. Ranjith'

_publ_section_title
;
 C---H&#x00B7;&#x00B7;&#x00B7;O and C---H&#x00B7;&#x00B7;&#x00B7;N
 interactions in three
 hexahydrocycloocta[<i>b</i>]pyridine-3-carbonitriles
;
_journal_coeditor_code OV3043
_journal_issue 2
_journal_name_full 'Acta Crystallographica Section C'
_journal_page_first 236
_journal_page_last 240
_journal_paper_doi 10.1107/S2053229614000291
_journal_volume 70
_journal_year 2014
_chemical_formula_iupac 'C21 H24 N2 O2'
_chemical_formula_moiety 'C21 H24 N2 O2'
_chemical_formula_sum 'C21 H24 N2 O2'
_chemical_formula_weight 336.42
_chemical_name_systematic 2-Ethoxy-4-(4-methoxyphenyl)-5,6,7,8,9,10-hexahydrocycloocta[<i>b</i>]pyridine-3-carbonitrile
_space_group_IT_number 14
_symmetry_cell_setting monoclinic
_symmetry_space_group_name_Hall '-P 2ybc'
_symmetry_space_group_name_H-M 'P 1 21/c 1'
_atom_sites_solution_hydrogens geom
_atom_sites_solution_primary direct
_atom_sites_solution_secondary difmap
_audit_creation_method SHELXL97
_cell_angle_alpha 90.00
_cell_angle_beta 96.751(2)
_cell_angle_gamma 90.00
_cell_formula_units_Z 4
_cell_length_a 6.9763(4)
_cell_length_b 17.8163(8)
_cell_length_c 14.9545(8)
_cell_measurement_reflns_used 2000
_cell_measurement_temperature 293(2)
_cell_measurement_theta_max 26
_cell_measurement_theta_min 2
_cell_volume 1845.83(17)
_computing_cell_refinement 'SAINT (Bruker, 2004)'
_computing_data_collection 'APEX2 (Bruker, 2004)'
_computing_data_reduction 'SAINT (Bruker, 2004)'
_computing_molecular_graphics 'PLATON (Spek, 2009)'
_computing_publication_material 'SHELXL97 (Sheldrick, 2008)'
_computing_structure_refinement 'SHELXL97 (Sheldrick, 2008)'
_computing_structure_solution 'SHELXS97 (Sheldrick, 2008)'
_diffrn_ambient_temperature 293(2)
_diffrn_detector_area_resol_mean 0
_diffrn_measured_fraction_theta_full 1.000
_diffrn_measured_fraction_theta_max 1.000
_diffrn_measurement_device_type 'Bruker Kappa APEXII are-detector'
_diffrn_measurement_method '\w and \f'
_diffrn_radiation_monochromator graphite
_diffrn_radiation_source 'fine-focus sealed tube'
_diffrn_radiation_type MoK\a
_diffrn_radiation_wavelength 0.71073
_diffrn_reflns_av_R_equivalents 0.0337
_diffrn_reflns_av_sigmaI/netI 0.0282
_diffrn_reflns_limit_h_max 8
_diffrn_reflns_limit_h_min -8
_diffrn_reflns_limit_k_max 21
_diffrn_reflns_limit_k_min -15
_diffrn_reflns_limit_l_max 18
_diffrn_reflns_limit_l_min -18
_diffrn_reflns_number 17391
_diffrn_reflns_theta_full 25.50
_diffrn_reflns_theta_max 25.50
_diffrn_reflns_theta_min 2.29
_diffrn_standards_decay_% 0
_diffrn_standards_interval_count 0
_diffrn_standards_interval_time 0
_diffrn_standards_number 0
_exptl_absorpt_coefficient_mu 0.078
_exptl_absorpt_correction_T_max 0.986
_exptl_absorpt_correction_T_min 0.982
_exptl_absorpt_correction_type multi-scan
_exptl_absorpt_process_details '(SADABS; Sheldrick, 1996)'
_exptl_crystal_colour colourless
_exptl_crystal_density_diffrn 1.211
_exptl_crystal_density_method 'not measured'
_exptl_crystal_description block
_exptl_crystal_F_000 720
_exptl_crystal_size_max 0.23
_exptl_crystal_size_mid 0.21
_exptl_crystal_size_min 0.18
_refine_diff_density_max 0.158
_refine_diff_density_min -0.137
_refine_ls_extinction_coef 0.019(2)
_refine_ls_extinction_expression Fc^*^=kFc[1+0.001xFc^2^\l^3^/sin(2\q)]^-1/4^
_refine_ls_extinction_method 'SHELXL97 (Sheldrick, 2008)'
_refine_ls_goodness_of_fit_ref 1.034
_refine_ls_hydrogen_treatment mixed
_refine_ls_matrix_type full
_refine_ls_number_parameters 247
_refine_ls_number_reflns 3432
_refine_ls_number_restraints 0
_refine_ls_restrained_S_all 1.034
_refine_ls_R_factor_all 0.0704
_refine_ls_R_factor_gt 0.0436
_refine_ls_shift/su_max 0.000
_refine_ls_shift/su_mean 0.000
_refine_ls_structure_factor_coef Fsqd
_refine_ls_weighting_details 'calc w=1/[\s^2^(Fo^2^)+(0.0565P)^2^+0.3095P] where P=(Fo^2^+2Fc^2^)/3'
_refine_ls_weighting_scheme calc
_refine_ls_wR_factor_gt 0.1105
_refine_ls_wR_factor_ref 0.1242
_reflns_number_gt 2330
_reflns_number_total 3433
_reflns_threshold_expression I>2\s(I)
_cod_data_source_file ov3043sup1.cif
_cod_data_source_block III
_cod_original_sg_symbol_H-M 'P 21/c'
_cod_database_code 2019434

loop_
_symmetry_equiv_pos_as_xyz
'x, y, z'
'-x, y+1/2, -z+1/2'
'-x, -y, -z'
'x, -y-1/2, z-1/2'

loop_
_atom_site_type_symbol
_atom_site_label
_atom_site_fract_x
_atom_site_fract_y
_atom_site_fract_z
_atom_site_U_iso_or_equiv
_atom_site_adp_type
_atom_site_calc_flag
_atom_site_refinement_flags
_atom_site_occupancy
_atom_site_symmetry_multiplicity
_atom_site_disorder_assembly
_atom_site_disorder_group
C C4 0.3917(7) 0.0614(3) 0.3831(3) 0.0767(18) Uani d P 0.650(10) 1 A 1
H H4A 0.4061 0.1154 0.3792 0.092 Uiso calc PR 0.650(10) 1 A 1
H H4B 0.5063 0.0417 0.4183 0.092 Uiso calc PR 0.650(10) 1 A 1
C C5 0.2144(9) 0.0436(4) 0.4314(4) 0.0824(16) Uani d P 0.650(10) 1 A 1
H H5A 0.2581 0.0282 0.4927 0.099 Uiso calc PR 0.650(10) 1 A 1
H H5B 0.1459 0.0016 0.4014 0.099 Uiso calc PR 0.650(10) 1 A 1
C C4' 0.2985(15) 0.0132(6) 0.3829(6) 0.084(3) Uani d P 0.350(10) 1 A 2
H H4'A 0.163(6) -0.0141(15) 0.3720(8) 0.101 Uiso calc PR 0.350(10) 1 A 2
H H4'B 0.395(5) -0.0229(19) 0.4218(18) 0.101 Uiso calc PR 0.350(10) 1 A 2
C C5' 0.2768(14) 0.0850(7) 0.4349(6) 0.077(3) Uani d P 0.350(10) 1 A 2
H H5'A 0.3326 0.0776 0.4968 0.092 Uiso calc PR 0.350(10) 1 A 2
H H5'B 0.3494 0.1244 0.4095 0.092 Uiso calc PR 0.350(10) 1 A 2
C C1 0.1900(2) 0.13976(9) 0.22592(11) 0.0462(4) Uani d . 1 1 A .
C C2 0.2111(3) 0.05650(9) 0.22168(13) 0.0581(5) Uani d . 1 1 A .
H H2A 0.2335 0.0422 0.1612 0.070 Uiso calc R 1 1 . .
H H2B 0.0919 0.0330 0.2345 0.070 Uiso calc R 1 1 . .
C C3 0.3762(3) 0.02800(12) 0.28812(15) 0.0781(6) Uani d . 1 1 . .
H H3A 0.4962 0.0378 0.2634 0.094 Uiso calc R 1 1 A 1
H H3B 0.3636 -0.0260 0.2930 0.094 Uiso calc R 1 1 A 1
C C6 0.0715(3) 0.11027(12) 0.43436(13) 0.0763(6) Uani d . 1 1 . .
H H6A -0.0199 0.0980 0.4763 0.092 Uiso calc R 1 1 A 1
H H6B 0.1434 0.1541 0.4576 0.092 Uiso calc R 1 1 A 1
C C7 -0.0406(3) 0.13033(10) 0.34406(12) 0.0580(5) Uani d . 1 1 A .
H H7A -0.0846 0.0843 0.3136 0.070 Uiso calc R 1 1 . .
H H7B -0.1539 0.1589 0.3548 0.070 Uiso calc R 1 1 . .
C C8 0.0726(2) 0.17505(9) 0.28252(11) 0.0447(4) Uani d . 1 1 . .
C C9 0.0722(2) 0.25347(9) 0.28436(10) 0.0412(4) Uani d . 1 1 A .
C C10 0.1861(2) 0.29233(8) 0.22914(10) 0.0425(4) Uani d . 1 1 . .
C C11 0.3014(2) 0.25129(9) 0.17668(10) 0.0450(4) Uani d . 1 1 A .
C C12 0.1862(2) 0.37244(11) 0.22536(12) 0.0519(4) Uani d . 1 1 A .
C C13 0.5493(3) 0.25098(12) 0.07986(15) 0.0738(6) Uani d . 1 1 A .
H H13A 0.4811 0.2290 0.0259 0.089 Uiso calc R 1 1 . .
H H13B 0.6101 0.2109 0.1169 0.089 Uiso calc R 1 1 . .
C C14 0.6963(3) 0.30398(13) 0.05557(15) 0.0805(7) Uani d . 1 1 . .
H H14A 0.7863 0.2780 0.0228 0.121 Uiso calc R 1 1 . .
H H14B 0.7636 0.3253 0.1093 0.121 Uiso calc R 1 1 . .
H H14C 0.6349 0.3433 0.0187 0.121 Uiso calc R 1 1 . .
C C91 -0.0421(2) 0.29784(8) 0.34408(10) 0.0422(4) Uani d . 1 1 . .
C C92 -0.2375(2) 0.30997(11) 0.32232(11) 0.0583(5) Uani d . 1 1 A .
H H92 -0.3010 0.2882 0.2706 0.070 Uiso calc R 1 1 . .
C C93 -0.3392(3) 0.35351(11) 0.37575(12) 0.0619(5) Uani d . 1 1 . .
H H93 -0.4703 0.3616 0.3594 0.074 Uiso calc R 1 1 A .
C C94 -0.2495(3) 0.38536(9) 0.45333(11) 0.0517(4) Uani d . 1 1 A .
C C95 -0.0566(3) 0.37365(10) 0.47637(12) 0.0584(5) Uani d . 1 1 . .
H H95 0.0059 0.3947 0.5288 0.070 Uiso calc R 1 1 A .
C C96 0.0453(2) 0.33042(10) 0.42164(12) 0.0558(5) Uani d . 1 1 A .
H H96 0.1769 0.3231 0.4377 0.067 Uiso calc R 1 1 . .
C C97 -0.2842(3) 0.45843(13) 0.58435(14) 0.0813(7) Uani d . 1 1 A .
H H97A -0.3814 0.4860 0.6108 0.122 Uiso calc R 1 1 . .
H H97B -0.1808 0.4916 0.5737 0.122 Uiso calc R 1 1 . .
H H97C -0.2350 0.4191 0.6246 0.122 Uiso calc R 1 1 . .
N N1 0.30327(19) 0.17777(8) 0.17410(9) 0.0486(4) Uani d . 1 1 . .
N N2 0.1864(2) 0.43630(10) 0.22199(13) 0.0786(5) Uani d . 1 1 . .
O O1 0.41666(17) 0.29140(6) 0.12873(8) 0.0588(4) Uani d . 1 1 . .
O O2 -0.3659(2) 0.42667(8) 0.50144(9) 0.0728(4) Uani d . 1 1 . .

loop_
_atom_site_aniso_label
_atom_site_aniso_U_11
_atom_site_aniso_U_22
_atom_site_aniso_U_33
_atom_site_aniso_U_12
_atom_site_aniso_U_13
_atom_site_aniso_U_23
C4 0.074(3) 0.077(3) 0.077(3) 0.018(3) 0.002(2) 0.019(2)
C5 0.101(4) 0.074(4) 0.074(3) 0.014(3) 0.017(2) 0.024(3)
C4' 0.095(6) 0.067(6) 0.087(5) 0.008(5) -0.005(4) 0.014(4)
C5' 0.089(6) 0.069(7) 0.071(4) 0.002(5) 0.001(4) 0.006(4)
C1 0.0453(9) 0.0424(10) 0.0510(9) -0.0013(7) 0.0068(7) -0.0020(7)
C2 0.0660(12) 0.0411(11) 0.0698(12) 0.0003(8) 0.0189(9) -0.0068(8)
C3 0.0842(15) 0.0621(14) 0.0901(16) 0.0247(11) 0.0196(12) 0.0065(11)
C6 0.0966(17) 0.0705(15) 0.0671(13) 0.0069(12) 0.0321(12) 0.0141(10)
C7 0.0590(11) 0.0438(11) 0.0758(12) -0.0006(8) 0.0273(9) 0.0036(9)
C8 0.0415(9) 0.0408(10) 0.0523(9) -0.0001(7) 0.0086(7) -0.0005(7)
C9 0.0366(8) 0.0421(10) 0.0445(9) 0.0014(7) 0.0036(7) -0.0008(7)
C10 0.0403(8) 0.0378(10) 0.0500(9) 0.0016(7) 0.0075(7) 0.0005(7)
C11 0.0421(9) 0.0454(11) 0.0485(9) -0.0011(7) 0.0099(7) 0.0020(7)
C12 0.0459(10) 0.0461(12) 0.0660(11) 0.0015(8) 0.0169(8) 0.0019(8)
C13 0.0742(13) 0.0734(14) 0.0824(14) -0.0078(10) 0.0456(11) -0.0175(11)
C14 0.0745(14) 0.0931(17) 0.0806(15) -0.0051(12) 0.0368(12) 0.0017(12)
C91 0.0414(9) 0.0377(9) 0.0486(9) 0.0022(7) 0.0100(7) 0.0011(7)
C92 0.0459(10) 0.0800(14) 0.0482(10) 0.0092(9) 0.0022(8) -0.0102(9)
C93 0.0443(10) 0.0835(14) 0.0579(11) 0.0178(9) 0.0062(8) -0.0036(9)
C94 0.0573(11) 0.0476(11) 0.0531(10) 0.0093(8) 0.0180(8) -0.0002(8)
C95 0.0585(11) 0.0603(12) 0.0562(11) -0.0035(9) 0.0054(9) -0.0156(9)
C96 0.0422(9) 0.0618(12) 0.0630(11) 0.0026(8) 0.0045(8) -0.0120(9)
C97 0.1011(17) 0.0747(15) 0.0724(14) 0.0071(12) 0.0284(12) -0.0233(11)
N1 0.0519(8) 0.0436(9) 0.0521(8) 0.0016(6) 0.0135(6) -0.0039(6)
N2 0.0770(12) 0.0446(11) 0.1192(15) 0.0031(8) 0.0328(11) 0.0055(9)
O1 0.0623(8) 0.0517(8) 0.0682(8) -0.0001(5) 0.0312(6) 0.0039(6)
O2 0.0760(9) 0.0771(10) 0.0684(9) 0.0215(7) 0.0209(7) -0.0143(7)

loop_
_atom_type_symbol
_atom_type_description
_atom_type_scat_dispersion_real
_atom_type_scat_dispersion_imag
_atom_type_scat_source
C C 0.0033 0.0016 'International Tables Vol C Tables 4.2.6.8 and 6.1.1.4'
H H 0.0000 0.0000 'International Tables Vol C Tables 4.2.6.8 and 6.1.1.4'
N N 0.0061 0.0033 'International Tables Vol C Tables 4.2.6.8 and 6.1.1.4'
O O 0.0106 0.0060 'International Tables Vol C Tables 4.2.6.8 and 6.1.1.4'

loop_
_geom_angle_atom_site_label_1
_geom_angle_atom_site_label_2
_geom_angle_atom_site_label_3
_geom_angle
C3 C4 C5 112.5(6)
C3 C4 H4A 109.1
C5 C4 H4A 109.1
C3 C4 H4B 109.1
C5 C4 H4B 109.1
H4A C4 H4B 107.8
C4 C5 C6 114.2(5)
C4 C5 H5A 108.7
C6 C5 H5A 108.7
C4 C5 H5B 108.7
C6 C5 H5B 108.7
H5A C5 H5B 107.6
C5' C4' C3 112.4(10)
C5' C4' H4'A 109.1
C3 C4' H4'A 109.1
C5' C4' H4'B 109.1
C3 C4' H4'B 109.1
H4'A C4' H4'B 107.9
C6 C5' C4' 113.8(9)
C6 C5' H5'A 108.8
C4' C5' H5'A 108.8
C6 C5' H5'B 108.8
C4' C5' H5'B 108.8
H5'A C5' H5'B 107.7
N1 C1 C8 123.14(14)
N1 C1 C2 113.98(14)
C8 C1 C2 122.78(14)
C1 C2 C3 112.06(16)
C1 C2 H2A 109.2
C3 C2 H2A 109.2
C1 C2 H2B 109.2
C3 C2 H2B 109.2
H2A C2 H2B 107.9
C2 C3 C4 116.3(2)
C2 C3 C4' 109.0(3)
C2 C3 H3A 108.2
C4 C3 H3A 108.2
C4' C3 H3A 140.0
C2 C3 H3B 108.2
C4 C3 H3B 108.2
C4' C3 H3B 74.1
H3A C3 H3B 107.4
C5' C6 C7 117.8(4)
C7 C6 C5 114.8(2)
C5' C6 H6A 128.9
C7 C6 H6A 108.6
C5 C6 H6A 108.6
C5' C6 H6B 77.7
C7 C6 H6B 108.6
C5 C6 H6B 108.6
H6A C6 H6B 107.6
C8 C7 C6 114.50(15)
C8 C7 H7A 108.6
C6 C7 H7A 108.6
C8 C7 H7B 108.6
C6 C7 H7B 108.6
H7A C7 H7B 107.6
C1 C8 C9 117.72(14)
C1 C8 C7 121.26(14)
C9 C8 C7 120.91(14)
C10 C9 C8 118.81(14)
C10 C9 C91 118.23(14)
C8 C9 C91 122.95(13)
C11 C10 C9 118.61(14)
C11 C10 C12 119.90(14)
C9 C10 C12 121.49(14)
N1 C11 O1 120.46(14)
N1 C11 C10 123.30(14)
O1 C11 C10 116.23(14)
N2 C12 C10 179.73(19)
O1 C13 C14 108.25(17)
O1 C13 H13A 110.0
C14 C13 H13A 110.0
O1 C13 H13B 110.0
C14 C13 H13B 110.0
H13A C13 H13B 108.4
C13 C14 H14A 109.5
C13 C14 H14B 109.5
H14A C14 H14B 109.5
C13 C14 H14C 109.5
H14A C14 H14C 109.5
H14B C14 H14C 109.5
C96 C91 C92 117.45(15)
C96 C91 C9 120.89(14)
C92 C91 C9 121.62(14)
C93 C92 C91 121.06(16)
C93 C92 H92 119.5
C91 C92 H92 119.5
C92 C93 C94 120.68(16)
C92 C93 H93 119.7
C94 C93 H93 119.7
O2 C94 C95 125.48(17)
O2 C94 C93 115.34(16)
C95 C94 C93 119.17(15)
C94 C95 C96 119.78(16)
C94 C95 H95 120.1
C96 C95 H95 120.1
C91 C96 C95 121.85(16)
C91 C96 H96 119.1
C95 C96 H96 119.1
O2 C97 H97A 109.5
O2 C97 H97B 109.5
H97A C97 H97B 109.5
O2 C97 H97C 109.5
H97A C97 H97C 109.5
H97B C97 H97C 109.5
C11 N1 C1 118.38(13)
C11 O1 C13 117.77(14)
C94 O2 C97 118.24(16)

loop_
_geom_bond_atom_site_label_1
_geom_bond_atom_site_label_2
_geom_bond_distance
C4 C3 1.532(5)
C4 C5 1.538(10)
C4 H4A 0.9700
C4 H4B 0.9700
C5 C6 1.555(6)
C5 H5A 0.9700
C5 H5B 0.9700
C4' C5' 1.513(19)
C4' C3 1.599(10)
C4' H4'A 1.0554
C4' H4'B 1.0554
C5' C6 1.501(10)
C5' H5'A 0.9700
C5' H5'B 0.9700
C1 N1 1.3517(19)
C1 C8 1.395(2)
C1 C2 1.493(2)
C2 C3 1.518(3)
C2 H2A 0.9700
C2 H2B 0.9700
C3 H3A 0.9700
C3 H3B 0.9700
C6 C7 1.521(3)
C6 H6A 0.9700
C6 H6B 0.9700
C7 C8 1.508(2)
C7 H7A 0.9700
C7 H7B 0.9700
C8 C9 1.397(2)
C9 C10 1.395(2)
C9 C91 1.492(2)
C10 C11 1.395(2)
C10 C12 1.428(2)
C11 N1 1.311(2)
C11 O1 1.3443(18)
C12 N2 1.139(2)
C13 O1 1.438(2)
C13 C14 1.470(3)
C13 H13A 0.9700
C13 H13B 0.9700
C14 H14A 0.9600
C14 H14B 0.9600
C14 H14C 0.9600
C91 C96 1.374(2)
C91 C92 1.380(2)
C92 C93 1.370(2)
C92 H92 0.9300
C93 C94 1.375(2)
C93 H93 0.9300
C94 O2 1.3625(19)
C94 C95 1.365(2)
C95 C96 1.380(2)
C95 H95 0.9300
C96 H96 0.9300
C97 O2 1.420(2)
C97 H97A 0.9600
C97 H97B 0.9600
C97 H97C 0.9600

loop_
_geom_hbond_atom_site_label_D
_geom_hbond_atom_site_label_H
_geom_hbond_atom_site_label_A
_geom_hbond_site_symmetry_A
_geom_hbond_distance_DH
_geom_hbond_distance_HA
_geom_hbond_distance_DA
_geom_hbond_angle_DHA
C92 H92 O1 1_455 0.93 2.72 3.559(2) 150
C97 H97A O2 3_466 0.96 2.76 3.324(2) 118

loop_
_geom_torsion_atom_site_label_1
_geom_torsion_atom_site_label_2
_geom_torsion_atom_site_label_3
_geom_torsion_atom_site_label_4
_geom_torsion
C3 C4 C5 C6 -103.1(6)
C3 C4' C5' C6 104.7(10)
N1 C1 C2 C3 85.97(19)
C8 C1 C2 C3 -90.4(2)
C1 C2 C3 C4 44.3(4)
C1 C2 C3 C4' 87.3(5)
C5 C4 C3 C2 62.5(5)
C5 C4 C3 C4' -26.3(5)
C5' C4' C3 C2 -77.8(8)
C5' C4' C3 C4 30.7(6)
C4' C5' C6 C7 -62.5(10)
C4' C5' C6 C5 30.6(7)
C4 C5 C6 C5' -33.1(7)
C4 C5 C6 C7 70.3(6)
C5' C6 C7 C8 -42.0(6)
C5 C6 C7 C8 -78.1(4)
N1 C1 C8 C9 0.6(2)
C2 C1 C8 C9 176.61(15)
N1 C1 C8 C7 -175.59(15)
C2 C1 C8 C7 0.4(2)
C6 C7 C8 C1 85.6(2)
C6 C7 C8 C9 -90.47(19)
C1 C8 C9 C10 0.9(2)
C7 C8 C9 C10 177.09(15)
C1 C8 C9 C91 -178.02(14)
C7 C8 C9 C91 -1.8(2)
C8 C9 C10 C11 -2.3(2)
C91 C9 C10 C11 176.62(14)
C8 C9 C10 C12 177.54(15)
C91 C9 C10 C12 -3.5(2)
C9 C10 C11 N1 2.5(2)
C12 C10 C11 N1 -177.37(15)
C9 C10 C11 O1 -176.25(14)
C12 C10 C11 O1 3.9(2)
C10 C9 C91 C96 -76.2(2)
C8 C9 C91 C96 102.68(19)
C10 C9 C91 C92 101.52(19)
C8 C9 C91 C92 -79.6(2)
C96 C91 C92 C93 0.7(3)
C9 C91 C92 C93 -177.16(16)
C91 C92 C93 C94 -1.0(3)
C92 C93 C94 O2 -179.21(17)
C92 C93 C94 C95 0.5(3)
O2 C94 C95 C96 179.93(17)
C93 C94 C95 C96 0.2(3)
C92 C91 C96 C95 0.1(3)
C9 C91 C96 C95 177.93(16)
C94 C95 C96 C91 -0.5(3)
O1 C11 N1 C1 177.65(14)
C10 C11 N1 C1 -1.0(2)
C8 C1 N1 C11 -0.6(2)
C2 C1 N1 C11 -176.88(14)
N1 C11 O1 C13 -3.9(2)
C10 C11 O1 C13 174.85(15)
C14 C13 O1 C11 -163.43(17)
C95 C94 O2 C97 -2.4(3)
C93 C94 O2 C97 177.29(17)
